data_7155314
loop_
_publ_author_name
'Tanabe, Junki'
'Taura, Daisuke'
'Ousaka, Naoki'
'Yashima, Eiji'

_publ_section_title
;
 Remarkable acceleration of template-directed photodimerisation of
 9-phenylethynylanthracene derivatives assisted by complementary salt
 bridge formation.
;
_journal_issue 46
_journal_name_full 'Organic &amp; biomolecular chemistry'
_journal_page_first 10822
_journal_page_last 10832
_journal_paper_doi 10.1039/c6ob02087a
_journal_volume 14
_journal_year 2016
_chemical_formula_sum 'C22 H14'
_chemical_formula_weight 278.33
_chemical_name_systematic
;
 ?
;
_space_group_IT_number 14
_symmetry_cell_setting monoclinic
_symmetry_space_group_name_Hall '-P 2ybc'
_symmetry_space_group_name_H-M 'P 1 21/c 1'
_atom_sites_solution_hydrogens geom
_atom_sites_solution_primary direct
_atom_sites_solution_secondary difmap
_audit_creation_method SHELXL-97
_audit_update_record
;
2016-09-10 deposited with the CCDC.
2016-10-12 downloaded from the CCDC.
;
_cell_angle_alpha 90.00
_cell_angle_beta 113.260(5)
_cell_angle_gamma 90.00
_cell_formula_units_Z 4
_cell_length_a 11.819(5)
_cell_length_b 10.742(3)
_cell_length_c 12.543(5)
_cell_measurement_reflns_used 4009
_cell_measurement_temperature 103.1500
_cell_measurement_theta_max 27.4083
_cell_measurement_theta_min 3.0436
_cell_volume 1463.0(9)
_computing_cell_refinement 'CrystalClear (Rigaku Inc., 2008)'
_computing_data_collection 'CrystalClear (Rigaku Inc., 2008)'
_computing_data_reduction 'CrystalClear (Rigaku Inc., 2008)'
_computing_molecular_graphics 'Yadokari-XG 2009 (Wakita Nemoto et al., 2009)'
_computing_publication_material 'Yadokari-XG 2009 (Wakita,Nemoto et al., 2009)'
_computing_structure_refinement 'SHELXL-97 (Sheldrick, 1997)'
_computing_structure_solution
;
????
;
_diffrn_ambient_temperature 103.1500
_diffrn_detector_area_resol_mean 28.5714
_diffrn_measured_fraction_theta_full 0.996
_diffrn_measured_fraction_theta_max 0.996
_diffrn_measurement_device_type 'Saturn724+ (2x2 bin mode)'
_diffrn_measurement_method dtprofit.ref
_diffrn_radiation_monochromator Confocal
_diffrn_radiation_source 'Rotating Anode'
_diffrn_radiation_type MoK\a
_diffrn_radiation_wavelength 0.71075
_diffrn_reflns_av_R_equivalents 0.0306
_diffrn_reflns_av_sigmaI/netI 0.0290
_diffrn_reflns_limit_h_max 15
_diffrn_reflns_limit_h_min -15
_diffrn_reflns_limit_k_max 9
_diffrn_reflns_limit_k_min -13
_diffrn_reflns_limit_l_max 16
_diffrn_reflns_limit_l_min -16
_diffrn_reflns_number 11613
_diffrn_reflns_theta_full 27.44
_diffrn_reflns_theta_max 27.44
_diffrn_reflns_theta_min 3.28
_exptl_absorpt_coefficient_mu 0.072
_exptl_absorpt_correction_T_max 1.0000
_exptl_absorpt_correction_T_min 0.9233
_exptl_absorpt_correction_type multi-scan
_exptl_crystal_colour Colorless
_exptl_crystal_density_diffrn 1.264
_exptl_crystal_density_method 'not measured'
_exptl_crystal_description Platelet
_exptl_crystal_F_000 584
_exptl_crystal_size_max 0.0800
_exptl_crystal_size_mid 0.0400
_exptl_crystal_size_min 0.0200
_refine_diff_density_max 0.253
_refine_diff_density_min -0.222
_refine_diff_density_rms 0.049
_refine_ls_extinction_method none
_refine_ls_goodness_of_fit_ref 1.122
_refine_ls_hydrogen_treatment mixed
_refine_ls_matrix_type full
_refine_ls_number_parameters 199
_refine_ls_number_reflns 3334
_refine_ls_number_restraints 0
_refine_ls_restrained_S_all 1.122
_refine_ls_R_factor_all 0.0694
_refine_ls_R_factor_gt 0.0603
_refine_ls_shift/su_max 0.000
_refine_ls_shift/su_mean 0.000
_refine_ls_structure_factor_coef Fsqd
_refine_ls_weighting_details 'calc w=1/[\s^2^(Fo^2^)+(0.0536P)^2^+0.8877P] where P=(Fo^2^+2Fc^2^)/3'
_refine_ls_weighting_scheme calc
_refine_ls_wR_factor_gt 0.1340
_refine_ls_wR_factor_ref 0.1403
_reflns_number_gt 2933
_reflns_number_total 3334
_reflns_threshold_expression >2sigma(I)
_cod_data_source_file c6ob02087a2.cif
_cod_data_source_block jt308-1
_cod_depositor_comments
;
The following automatic conversions were performed:

'_exptl_absorpt_correction_type' value 'Multi-scan' changed to
'multi-scan' according to
/usr/data/users/saulius/crontab/automatic-downloads/rss-feeds/RSC/lib/dictionaries/cif_core.dic
dictionary named 'cif_core.dic' version 2.4.2 from 2011-04-26.

Automatic conversion script
Id: cif_fix_values 4268 2015-11-12 08:31:59Z antanas 

 Adding full bibliography for 7155314--7155315.cif.
;
_cod_original_cell_volume 1463.1(9)
_cod_original_sg_symbol_H-M 'P 21/c'
_cod_database_code 7155314

loop_
_symmetry_equiv_pos_as_xyz
'x, y, z'
'-x, y+1/2, -z+1/2'
'-x, -y, -z'
'x, -y-1/2, z-1/2'

loop_
_atom_site_label
_atom_site_type_symbol
_atom_site_fract_x
_atom_site_fract_y
_atom_site_fract_z
_atom_site_U_iso_or_equiv
_atom_site_adp_type
_atom_site_occupancy
_atom_site_symmetry_multiplicity
_atom_site_calc_flag
_atom_site_refinement_flags
C1 C 0.79770(18) 0.16112(16) 1.04282(15) 0.0274(4) Uani 1 1 d .
H1 H 0.7124 0.1559 1.0271 0.033 Uiso 1 1 calc R
C2 C 0.8822(2) 0.18133(18) 1.15574(16) 0.0352(5) Uani 1 1 d .
H2 H 0.8545 0.1892 1.2170 0.042 Uiso 1 1 calc R
C3 C 1.0072(2) 0.19006(18) 1.17908(16) 0.0392(5) Uani 1 1 d .
H3 H 1.0648 0.2046 1.2561 0.047 Uiso 1 1 calc R
C4 C 1.04766(19) 0.17754(19) 1.08984(17) 0.0379(5) Uani 1 1 d .
H4 H 1.1331 0.1831 1.1060 0.046 Uiso 1 1 calc R
C5 C 0.96393(17) 0.15686(18) 0.97702(16) 0.0312(4) Uani 1 1 d .
H5 H 0.9923 0.1484 0.9163 0.037 Uiso 1 1 calc R
C6 C 0.83767(16) 0.14845(15) 0.95218(14) 0.0232(4) Uani 1 1 d .
C7 C 0.75190(15) 0.12442(15) 0.83508(14) 0.0220(3) Uani 1 1 d .
C8 C 0.68437(15) 0.10280(15) 0.73627(14) 0.0205(3) Uani 1 1 d .
C9 C 0.60305(14) 0.06945(15) 0.61654(13) 0.0182(3) Uani 1 1 d .
C10 C 0.67765(14) 0.03614(14) 0.54422(13) 0.0190(3) Uani 1 1 d .
C11 C 0.80273(15) 0.00878(15) 0.59306(14) 0.0215(3) Uani 1 1 d .
H6 H 0.8468 0.0140 0.6747 0.026 Uiso 1 1 calc R
C12 C 0.86368(16) -0.02622(17) 0.52276(15) 0.0258(4) Uani 1 1 d .
H7 H 0.9488 -0.0463 0.5567 0.031 Uiso 1 1 calc R
C13 C 0.51543(14) 0.17658(15) 0.55455(13) 0.0190(3) Uani 1 1 d .
C14 C 0.49518(16) 0.27932(15) 0.61262(14) 0.0225(4) Uani 1 1 d .
H8 H 0.5378 0.2866 0.6943 0.027 Uiso 1 1 calc R
C15 C 0.41220(17) 0.37128(16) 0.55039(15) 0.0268(4) Uani 1 1 d .
H9 H 0.3986 0.4414 0.5900 0.032 Uiso 1 1 calc R
C16 C 0.52341(14) -0.05320(15) 0.62595(13) 0.0184(3) Uani 1 1 d .
H14 H 0.5493 -0.0739 0.7100 0.022 Uiso 1 1 calc R
C17 C 0.54781(14) -0.16635(15) 0.56580(13) 0.0189(3) Uani 1 1 d .
C18 C 0.62990(15) -0.25910(15) 0.62738(14) 0.0224(4) Uani 1 1 d .
H10 H 0.6717 -0.2527 0.7092 0.027 Uiso 1 1 calc R
C19 C 0.65085(17) -0.36124(16) 0.56928(15) 0.0260(4) Uani 1 1 d .
H11 H 0.7079 -0.4238 0.6111 0.031 Uiso 1 1 calc R
C20 C 0.38712(14) -0.02823(14) 0.57649(13) 0.0185(3) Uani 1 1 d .
C21 C 0.32491(15) 0.00427(15) 0.64649(14) 0.0216(3) Uani 1 1 d .
H12 H 0.3682 0.0076 0.7283 0.026 Uiso 1 1 calc R
C22 C 0.20018(16) 0.03176(16) 0.59739(15) 0.0258(4) Uani 1 1 d .
H13 H 0.1583 0.0543 0.6455 0.031 Uiso 1 1 calc R

loop_
_atom_site_aniso_label
_atom_site_aniso_U_11
_atom_site_aniso_U_22
_atom_site_aniso_U_33
_atom_site_aniso_U_23
_atom_site_aniso_U_13
_atom_site_aniso_U_12
C1 0.0372(10) 0.0211(9) 0.0214(8) -0.0003(7) 0.0088(7) 0.0027(7)
C2 0.0544(12) 0.0252(10) 0.0201(8) -0.0017(7) 0.0085(8) 0.0071(9)
C3 0.0494(12) 0.0236(10) 0.0237(9) -0.0035(7) -0.0081(8) 0.0048(8)
C4 0.0307(10) 0.0326(11) 0.0356(11) -0.0029(8) -0.0029(8) -0.0026(8)
C5 0.0304(9) 0.0301(10) 0.0275(9) -0.0008(7) 0.0055(8) -0.0033(8)
C6 0.0277(9) 0.0180(8) 0.0188(8) -0.0007(6) 0.0037(7) -0.0021(7)
C7 0.0234(8) 0.0202(8) 0.0212(8) -0.0006(6) 0.0075(7) -0.0012(6)
C8 0.0227(8) 0.0189(8) 0.0214(8) 0.0003(6) 0.0104(7) -0.0005(6)
C9 0.0207(8) 0.0173(8) 0.0164(7) -0.0018(6) 0.0071(6) -0.0017(6)
C10 0.0222(8) 0.0159(8) 0.0198(7) -0.0005(6) 0.0093(6) -0.0024(6)
C11 0.0210(8) 0.0209(8) 0.0214(8) 0.0002(6) 0.0070(6) -0.0016(6)
C12 0.0213(8) 0.0279(9) 0.0294(9) 0.0007(7) 0.0115(7) 0.0005(7)
C13 0.0209(7) 0.0183(8) 0.0187(7) 0.0000(6) 0.0087(6) -0.0020(6)
C14 0.0299(9) 0.0205(8) 0.0169(7) -0.0008(6) 0.0089(7) -0.0015(7)
C15 0.0391(10) 0.0199(9) 0.0230(8) -0.0016(7) 0.0141(8) 0.0037(7)
C16 0.0229(8) 0.0176(8) 0.0152(7) 0.0000(6) 0.0079(6) -0.0009(6)
C17 0.0207(7) 0.0186(8) 0.0191(7) -0.0009(6) 0.0097(6) -0.0029(6)
C18 0.0278(8) 0.0212(8) 0.0171(7) 0.0008(6) 0.0079(6) -0.0002(7)
C19 0.0329(9) 0.0214(9) 0.0238(8) 0.0038(7) 0.0114(7) 0.0063(7)
C20 0.0215(8) 0.0150(7) 0.0188(7) 0.0003(6) 0.0078(6) -0.0016(6)
C21 0.0259(8) 0.0205(8) 0.0196(7) -0.0007(6) 0.0104(6) -0.0023(6)
C22 0.0284(9) 0.0276(9) 0.0266(9) -0.0007(7) 0.0163(7) 0.0004(7)

loop_
_atom_type_symbol
_atom_type_description
_atom_type_scat_dispersion_real
_atom_type_scat_dispersion_imag
_atom_type_scat_source
C C 0.0033 0.0016 'International Tables Vol C Tables 4.2.6.8 and 6.1.1.4'
H H 0.0000 0.0000 'International Tables Vol C Tables 4.2.6.8 and 6.1.1.4'

loop_
_geom_angle_atom_site_label_1
_geom_angle_atom_site_label_2
_geom_angle_atom_site_label_3
_geom_angle
_geom_angle_site_symmetry_1
_geom_angle_site_symmetry_3
C2 C1 C6 120.39(19) . .
C2 C1 H1 119.8 . .
C6 C1 H1 119.8 . .
C1 C2 C3 120.04(19) . .
C1 C2 H2 120.0 . .
C3 C2 H2 120.0 . .
C4 C3 C2 119.99(17) . .
C4 C3 H3 120.0 . .
C2 C3 H3 120.0 . .
C3 C4 C5 120.3(2) . .
C3 C4 H4 119.9 . .
C5 C4 H4 119.9 . .
C4 C5 C6 120.33(19) . .
C4 C5 H5 119.8 . .
C6 C5 H5 119.8 . .
C1 C6 C5 118.98(16) . .
C1 C6 C7 121.22(16) . .
C5 C6 C7 119.79(16) . .
C8 C7 C6 177.27(18) . .
C7 C8 C9 177.04(17) . .
C8 C9 C10 111.30(13) . .
C8 C9 C13 111.82(13) . .
C10 C9 C13 107.74(12) . .
C8 C9 C16 106.40(12) . .
C10 C9 C16 109.44(12) . .
C13 C9 C16 110.14(12) . .
C11 C10 C20 119.65(15) . 3_656
C11 C10 C9 123.20(14) . .
C20 C10 C9 117.09(14) 3_656 .
C10 C11 C12 120.27(15) . .
C10 C11 H6 119.9 . .
C12 C11 H6 119.9 . .
C11 C12 C22 120.07(16) . 3_656
C11 C12 H7 120.0 . .
C22 C12 H7 120.0 3_656 .
C14 C13 C17 119.81(15) . 3_656
C14 C13 C9 123.26(14) . .
C17 C13 C9 116.92(14) 3_656 .
C15 C14 C13 119.77(15) . .
C15 C14 H8 120.1 . .
C13 C14 H8 120.1 . .
C19 C15 C14 120.52(16) 3_656 .
C19 C15 H9 119.7 3_656 .
C14 C15 H9 119.7 . .
C20 C16 C17 108.70(13) . .
C20 C16 C9 112.11(13) . .
C17 C16 C9 112.22(12) . .
C20 C16 H14 107.9 . .
C17 C16 H14 107.9 . .
C9 C16 H14 107.9 . .
C18 C17 C13 120.03(14) . 3_656
C18 C17 C16 121.67(14) . .
C13 C17 C16 118.29(14) 3_656 .
C17 C18 C19 120.17(15) . .
C17 C18 H10 119.9 . .
C19 C18 H10 119.9 . .
C15 C19 C18 119.70(16) 3_656 .
C15 C19 H11 120.2 3_656 .
C18 C19 H11 120.2 . .
C21 C20 C10 119.73(15) . 3_656
C21 C20 C16 122.02(14) . .
C10 C20 C16 118.24(14) 3_656 .
C22 C21 C20 120.42(15) . .
C22 C21 H12 119.8 . .
C20 C21 H12 119.8 . .
C21 C22 C12 119.84(16) . 3_656
C21 C22 H13 120.1 . .
C12 C22 H13 120.1 3_656 .

loop_
_geom_bond_atom_site_label_1
_geom_bond_atom_site_label_2
_geom_bond_distance
_geom_bond_site_symmetry_2
C1 C2 1.390(2) .
C1 C6 1.399(2) .
C1 H1 0.9500 .
C2 C3 1.391(3) .
C2 H2 0.9500 .
C3 C4 1.387(3) .
C3 H3 0.9500 .
C4 C5 1.388(3) .
C4 H4 0.9500 .
C5 C6 1.402(3) .
C5 H5 0.9500 .
C6 C7 1.441(2) .
C7 C8 1.202(2) .
C8 C9 1.472(2) .
C9 C10 1.536(2) .
C9 C13 1.538(2) .
C9 C16 1.650(2) .
C10 C11 1.390(2) .
C10 C20 1.404(2) 3_656
C11 C12 1.393(2) .
C11 H6 0.9500 .
C12 C22 1.395(2) 3_656
C12 H7 0.9500 .
C13 C14 1.394(2) .
C13 C17 1.399(2) 3_656
C14 C15 1.394(2) .
C14 H8 0.9500 .
C15 C19 1.392(2) 3_656
C15 H9 0.9500 .
C16 C20 1.504(2) .
C16 C17 1.517(2) .
C16 H14 1.0000 .
C17 C18 1.392(2) .
C17 C13 1.399(2) 3_656
C18 C19 1.392(2) .
C18 H10 0.9500 .
C19 C15 1.392(2) 3_656
C19 H11 0.9500 .
C20 C21 1.394(2) .
C20 C10 1.404(2) 3_656
C21 C22 1.387(2) .
C21 H12 0.9500 .
C22 C12 1.395(2) 3_656
C22 H13 0.9500 .
